data_7157359
loop_
_publ_author_name
'Su, Yingpeng'
'Zhang, Rong'
'Xue, Wenxuan'
'Liu, Xuan'
'Zhao, Yanan'
'Wang, Ke-Hu'
'Huang, Danfeng'
'Huo, Congde'
'Hu, Yulai'

_publ_section_title
;
 Visible-light-promoted acyl radical cascade reaction for accessing
 acylated isoquinoline-1,3(2H,4H)-dione derivatives.
;
_journal_issue 10
_journal_name_full 'Organic &amp; biomolecular chemistry'
_journal_page_first 1940
_journal_page_last 1948
_journal_paper_doi 10.1039/d0ob00086h
_journal_volume 18
_journal_year 2020
_chemical_formula_sum 'C19 H17 N O3'
_chemical_formula_weight 307.33
_space_group_crystal_system orthorhombic
_space_group_IT_number 61
_space_group_name_Hall '-P 2ac 2ab'
_space_group_name_H-M_alt 'P b c a'
_atom_sites_solution_hydrogens geom
_audit_creation_method SHELXL-2016/6
_audit_update_record
;
2019-06-28 deposited with the CCDC.	2020-02-19 downloaded from the CCDC.
;
_cell_angle_alpha 90
_cell_angle_beta 90
_cell_angle_gamma 90
_cell_formula_units_Z 8
_cell_length_a 9.0158(2)
_cell_length_b 10.7244(3)
_cell_length_c 32.8321(9)
_cell_measurement_temperature 291(2)
_cell_volume 3174.50(14)
_computing_structure_refinement 'SHELXL-2016/6 (Sheldrick, 2016)'
_diffrn_ambient_temperature 291(2)
_diffrn_measured_fraction_theta_full 0.999
_diffrn_measured_fraction_theta_max 0.999
_diffrn_radiation_type MoK\a
_diffrn_radiation_wavelength 0.71073
_diffrn_reflns_av_R_equivalents 0.1390
_diffrn_reflns_av_unetI/netI 0.0399
_diffrn_reflns_Laue_measured_fraction_full 0.999
_diffrn_reflns_Laue_measured_fraction_max 0.999
_diffrn_reflns_limit_h_max 11
_diffrn_reflns_limit_h_min -11
_diffrn_reflns_limit_k_max 13
_diffrn_reflns_limit_k_min -13
_diffrn_reflns_limit_l_max 40
_diffrn_reflns_limit_l_min -40
_diffrn_reflns_number 53238
_diffrn_reflns_point_group_measured_fraction_full 0.999
_diffrn_reflns_point_group_measured_fraction_max 0.999
_diffrn_reflns_theta_full 25.242
_diffrn_reflns_theta_max 25.994
_diffrn_reflns_theta_min 2.481
_exptl_absorpt_coefficient_mu 0.087
_exptl_crystal_density_diffrn 1.286
_exptl_crystal_F_000 1296
_refine_diff_density_max 0.288
_refine_diff_density_min -0.253
_refine_diff_density_rms 0.072
_refine_ls_extinction_coef 0.039(4)
_refine_ls_extinction_expression Fc^*^=kFc[1+0.001xFc^2^\l^3^/sin(2\q)]^-1/4^
_refine_ls_extinction_method 'SHELXL-2016/6 (Sheldrick 2016)'
_refine_ls_goodness_of_fit_ref 1.082
_refine_ls_hydrogen_treatment constr
_refine_ls_matrix_type full
_refine_ls_number_parameters 211
_refine_ls_number_reflns 3116
_refine_ls_number_restraints 0
_refine_ls_restrained_S_all 1.082
_refine_ls_R_factor_all 0.0667
_refine_ls_R_factor_gt 0.0572
_refine_ls_shift/su_max 0.000
_refine_ls_shift/su_mean 0.000
_refine_ls_structure_factor_coef Fsqd
_refine_ls_weighting_details 'w=1/[\s^2^(Fo^2^)+(0.1102P)^2^+0.3715P] where P=(Fo^2^+2Fc^2^)/3'
_refine_ls_weighting_scheme calc
_refine_ls_wR_factor_gt 0.1723
_refine_ls_wR_factor_ref 0.1810
_reflns_Friedel_coverage 0.000
_reflns_number_gt 2454
_reflns_number_total 3116
_reflns_threshold_expression 'I > 2\s(I)'
_cod_data_source_file d0ob00086h2.cif
_cod_data_source_block mo_20180522A_0m
_cod_depositor_comments 'Adding full bibliography for 7157359.cif.'
_cod_database_code 7157359
_shelx_shelxl_version_number 2016/6
_shelx_space_group_comment
;
The symmetry employed for this shelxl refinement is uniquely defined
by the following loop, which should always be used as a source of
symmetry information in preference to the above space-group names.
They are only intended as comments.
;

loop_
_space_group_symop_operation_xyz
'x, y, z'
'-x+1/2, -y, z+1/2'
'-x, y+1/2, -z+1/2'
'x+1/2, -y+1/2, -z'
'-x, -y, -z'
'x-1/2, y, -z-1/2'
'x, -y-1/2, z-1/2'
'-x-1/2, y-1/2, z'

loop_
_atom_site_label
_atom_site_type_symbol
_atom_site_fract_x
_atom_site_fract_y
_atom_site_fract_z
_atom_site_U_iso_or_equiv
_atom_site_adp_type
_atom_site_occupancy
_atom_site_site_symmetry_order
_atom_site_calc_flag
_atom_site_refinement_flags_posn
_atom_site_refinement_flags_adp
_atom_site_refinement_flags_occupancy
_atom_site_disorder_assembly
_atom_site_disorder_group
C1 C 0.8899(2) 0.91012(14) 0.03987(5) 0.0516(4) Uani 1 1 d . . . . .
C2 C 0.77231(18) 0.97826(13) 0.06175(4) 0.0476(4) Uani 1 1 d . . . . .
C3 C 0.6275(2) 0.96971(18) 0.04711(6) 0.0631(5) Uani 1 1 d . . . . .
H3 H 0.606840 0.920331 0.024520 0.076 Uiso 1 1 calc R U . . .
C4 C 0.5154(2) 1.0340(2) 0.06597(7) 0.0745(6) Uani 1 1 d . . . . .
H4 H 0.418588 1.027754 0.056439 0.089 Uiso 1 1 calc R U . . .
C5 C 0.5473(3) 1.1081(2) 0.09919(7) 0.0769(6) Uani 1 1 d . . . . .
H5 H 0.471765 1.152493 0.111888 0.092 Uiso 1 1 calc R U . . .
C6 C 0.6894(2) 1.11674(18) 0.11358(6) 0.0661(5) Uani 1 1 d . . . . .
H6 H 0.709160 1.167519 0.135888 0.079 Uiso 1 1 calc R U . . .
C7 C 0.80433(19) 1.05134(13) 0.09556(4) 0.0480(4) Uani 1 1 d . . . . .
C8 C 0.9620(2) 1.06505(16) 0.11024(5) 0.0532(4) Uani 1 1 d . . . . .
C9 C 1.0651(2) 0.96497(19) 0.09371(5) 0.0613(5) Uani 1 1 d . . . . .
C10 C 1.1444(2) 0.83366(19) 0.03691(6) 0.0671(5) Uani 1 1 d . . . . .
H10A H 1.200866 0.887388 0.019392 0.101 Uiso 1 1 calc R U . . .
H10B H 1.098890 0.769087 0.020979 0.101 Uiso 1 1 calc R U . . .
H10C H 1.208954 0.796850 0.056814 0.101 Uiso 1 1 calc R U . . .
C11 C 1.0248(3) 1.1898(2) 0.09420(6) 0.0826(7) Uani 1 1 d . . . . .
H11A H 1.024186 1.189267 0.064958 0.124 Uiso 1 1 calc R U . . .
H11B H 1.124668 1.200277 0.103760 0.124 Uiso 1 1 calc R U . . .
H11C H 0.964614 1.257401 0.103907 0.124 Uiso 1 1 calc R U . . .
C12 C 0.9752(2) 1.06785(16) 0.15696(5) 0.0587(5) Uani 1 1 d . . . . .
H12A H 1.078981 1.077287 0.164099 0.070 Uiso 1 1 calc R U . . .
H12B H 0.923075 1.140752 0.167011 0.070 Uiso 1 1 calc R U . . .
C13 C 0.9156(2) 0.95527(15) 0.17829(5) 0.0585(5) Uani 1 1 d . . . . .
C14 C 0.9029(2) 0.95705(16) 0.22365(5) 0.0575(5) Uani 1 1 d . . . . .
C15 C 0.9669(3) 1.0499(2) 0.24688(6) 0.0800(6) Uani 1 1 d . . . . .
H15 H 1.016480 1.115094 0.234083 0.096 Uiso 1 1 calc R U . . .
C16 C 0.9584(3) 1.0472(3) 0.28902(7) 0.1009(9) Uani 1 1 d . . . . .
H16 H 1.002877 1.109846 0.304350 0.121 Uiso 1 1 calc R U . . .
C17 C 0.8841(3) 0.9520(3) 0.30806(7) 0.0971(8) Uani 1 1 d . . . . .
H17 H 0.879499 0.949286 0.336340 0.117 Uiso 1 1 calc R U . . .
C18 C 0.8173(3) 0.8617(3) 0.28555(8) 0.0963(8) Uani 1 1 d . . . . .
H18 H 0.765268 0.798357 0.298590 0.116 Uiso 1 1 calc R U . . .
C19 C 0.8259(3) 0.8629(2) 0.24307(7) 0.0780(6) Uani 1 1 d . . . . .
H19 H 0.779980 0.800538 0.227939 0.094 Uiso 1 1 calc R U . . .
N1 N 1.02903(15) 0.90657(13) 0.05761(4) 0.0515(4) Uani 1 1 d . . . . .
O1 O 0.86831(17) 0.85764(15) 0.00777(4) 0.0804(5) Uani 1 1 d . . . . .
O2 O 1.18305(18) 0.9436(2) 0.10950(5) 0.1110(7) Uani 1 1 d . . . . .
O3 O 0.8807(2) 0.86377(12) 0.15912(4) 0.0964(6) Uani 1 1 d . . . . .

loop_
_atom_site_aniso_label
_atom_site_aniso_U_11
_atom_site_aniso_U_22
_atom_site_aniso_U_33
_atom_site_aniso_U_23
_atom_site_aniso_U_13
_atom_site_aniso_U_12
C1 0.0651(10) 0.0539(8) 0.0358(8) -0.0064(6) 0.0008(7) -0.0061(7)
C2 0.0585(10) 0.0486(7) 0.0358(8) 0.0008(6) 0.0009(6) -0.0051(7)
C3 0.0656(11) 0.0710(10) 0.0528(10) -0.0011(8) -0.0054(8) -0.0073(9)
C4 0.0574(12) 0.0941(14) 0.0720(13) 0.0132(11) -0.0021(9) 0.0028(10)
C5 0.0750(14) 0.0933(14) 0.0626(12) 0.0065(11) 0.0134(10) 0.0252(11)
C6 0.0822(14) 0.0692(10) 0.0471(9) -0.0072(8) 0.0064(9) 0.0145(9)
C7 0.0637(10) 0.0473(7) 0.0330(7) 0.0009(6) 0.0031(6) -0.0013(7)
C8 0.0661(11) 0.0615(9) 0.0321(8) -0.0078(6) 0.0009(7) -0.0112(7)
C9 0.0572(11) 0.0878(12) 0.0390(9) -0.0096(8) 0.0003(7) -0.0029(9)
C10 0.0737(12) 0.0738(11) 0.0538(10) -0.0058(9) 0.0130(9) 0.0119(9)
C11 0.1170(18) 0.0838(13) 0.0469(10) -0.0027(9) 0.0069(11) -0.0413(13)
C12 0.0759(11) 0.0668(10) 0.0335(8) -0.0103(7) -0.0014(7) -0.0116(8)
C13 0.0781(12) 0.0569(9) 0.0405(9) -0.0064(7) -0.0053(8) 0.0017(8)
C14 0.0648(11) 0.0664(10) 0.0413(9) 0.0004(7) 0.0003(7) 0.0088(8)
C15 0.0997(16) 0.1017(15) 0.0387(9) -0.0086(10) 0.0006(10) -0.0173(12)
C16 0.126(2) 0.135(2) 0.0413(11) -0.0123(13) 0.0049(12) -0.0136(17)
C17 0.117(2) 0.133(2) 0.0414(11) 0.0039(13) 0.0140(12) 0.0204(17)
C18 0.1130(19) 0.1071(18) 0.0687(15) 0.0298(14) 0.0243(14) 0.0080(15)
C19 0.0960(16) 0.0763(12) 0.0618(12) 0.0124(10) 0.0050(11) 0.0024(11)
N1 0.0586(8) 0.0600(7) 0.0358(7) -0.0050(5) 0.0047(6) 0.0020(6)
O1 0.0901(11) 0.0993(10) 0.0517(8) -0.0353(7) -0.0057(7) 0.0010(8)
O2 0.0705(10) 0.194(2) 0.0685(10) -0.0428(11) -0.0187(8) 0.0311(11)
O3 0.1800(18) 0.0586(8) 0.0507(8) -0.0073(6) -0.0121(9) -0.0203(9)

loop_
_atom_type_symbol
_atom_type_description
_atom_type_scat_dispersion_real
_atom_type_scat_dispersion_imag
_atom_type_scat_source
C C 0.0033 0.0016 'International Tables Vol C Tables 4.2.6.8 and 6.1.1.4'
H H 0.0000 0.0000 'International Tables Vol C Tables 4.2.6.8 and 6.1.1.4'
N N 0.0061 0.0033 'International Tables Vol C Tables 4.2.6.8 and 6.1.1.4'
O O 0.0106 0.0060 'International Tables Vol C Tables 4.2.6.8 and 6.1.1.4'

loop_
_geom_angle_atom_site_label_1
_geom_angle_atom_site_label_2
_geom_angle_atom_site_label_3
_geom_angle
_geom_angle_site_symmetry_1
_geom_angle_site_symmetry_3
_geom_angle_publ_flag
O1 C1 N1 119.95(16) . . ?
O1 C1 C2 122.62(16) . . ?
N1 C1 C2 117.42(13) . . ?
C7 C2 C3 120.47(16) . . ?
C7 C2 C1 121.30(15) . . ?
C3 C2 C1 118.22(14) . . ?
C4 C3 C2 120.07(18) . . ?
C4 C3 H3 120.0 . . ?
C2 C3 H3 120.0 . . ?
C3 C4 C5 119.6(2) . . ?
C3 C4 H4 120.2 . . ?
C5 C4 H4 120.2 . . ?
C6 C5 C4 120.47(19) . . ?
C6 C5 H5 119.8 . . ?
C4 C5 H5 119.8 . . ?
C5 C6 C7 121.26(18) . . ?
C5 C6 H6 119.4 . . ?
C7 C6 H6 119.4 . . ?
C6 C7 C2 118.17(16) . . ?
C6 C7 C8 121.30(15) . . ?
C2 C7 C8 120.41(14) . . ?
C7 C8 C9 113.16(13) . . ?
C7 C8 C12 113.16(14) . . ?
C9 C8 C12 108.81(15) . . ?
C7 C8 C11 108.72(16) . . ?
C9 C8 C11 105.41(16) . . ?
C12 C8 C11 107.13(13) . . ?
O2 C9 N1 119.41(18) . . ?
O2 C9 C8 121.37(17) . . ?
N1 C9 C8 118.90(16) . . ?
N1 C10 H10A 109.5 . . ?
N1 C10 H10B 109.5 . . ?
H10A C10 H10B 109.5 . . ?
N1 C10 H10C 109.5 . . ?
H10A C10 H10C 109.5 . . ?
H10B C10 H10C 109.5 . . ?
C8 C11 H11A 109.5 . . ?
C8 C11 H11B 109.5 . . ?
H11A C11 H11B 109.5 . . ?
C8 C11 H11C 109.5 . . ?
H11A C11 H11C 109.5 . . ?
H11B C11 H11C 109.5 . . ?
C13 C12 C8 115.05(13) . . ?
C13 C12 H12A 108.5 . . ?
C8 C12 H12A 108.5 . . ?
C13 C12 H12B 108.5 . . ?
C8 C12 H12B 108.5 . . ?
H12A C12 H12B 107.5 . . ?
O3 C13 C14 120.66(16) . . ?
O3 C13 C12 120.37(16) . . ?
C14 C13 C12 118.96(14) . . ?
C15 C14 C19 118.84(18) . . ?
C15 C14 C13 121.86(17) . . ?
C19 C14 C13 119.30(17) . . ?
C14 C15 C16 120.9(2) . . ?
C14 C15 H15 119.6 . . ?
C16 C15 H15 119.6 . . ?
C17 C16 C15 119.8(2) . . ?
C17 C16 H16 120.1 . . ?
C15 C16 H16 120.1 . . ?
C18 C17 C16 119.9(2) . . ?
C18 C17 H17 120.0 . . ?
C16 C17 H17 120.0 . . ?
C17 C18 C19 120.8(2) . . ?
C17 C18 H18 119.6 . . ?
C19 C18 H18 119.6 . . ?
C14 C19 C18 119.7(2) . . ?
C14 C19 H19 120.2 . . ?
C18 C19 H19 120.2 . . ?
C9 N1 C1 124.25(14) . . ?
C9 N1 C10 118.20(15) . . ?
C1 N1 C10 117.54(13) . . ?

loop_
_geom_bond_atom_site_label_1
_geom_bond_atom_site_label_2
_geom_bond_distance
_geom_bond_site_symmetry_2
_geom_bond_publ_flag
C1 O1 1.2104(19) . ?
C1 N1 1.384(2) . ?
C1 C2 1.474(2) . ?
C2 C7 1.389(2) . ?
C2 C3 1.395(3) . ?
C3 C4 1.371(3) . ?
C3 H3 0.9300 . ?
C4 C5 1.380(3) . ?
C4 H4 0.9300 . ?
C5 C6 1.369(3) . ?
C5 H5 0.9300 . ?
C6 C7 1.384(2) . ?
C6 H6 0.9300 . ?
C7 C8 1.508(2) . ?
C8 C9 1.520(3) . ?
C8 C12 1.539(2) . ?
C8 C11 1.545(3) . ?
C9 O2 1.205(2) . ?
C9 N1 1.380(2) . ?
C10 N1 1.468(2) . ?
C10 H10A 0.9600 . ?
C10 H10B 0.9600 . ?
C10 H10C 0.9600 . ?
C11 H11A 0.9600 . ?
C11 H11B 0.9600 . ?
C11 H11C 0.9600 . ?
C12 C13 1.496(2) . ?
C12 H12A 0.9700 . ?
C12 H12B 0.9700 . ?
C13 O3 1.208(2) . ?
C13 C14 1.494(2) . ?
C14 C15 1.381(3) . ?
C14 C19 1.382(3) . ?
C15 C16 1.386(3) . ?
C15 H15 0.9300 . ?
C16 C17 1.372(4) . ?
C16 H16 0.9300 . ?
C17 C18 1.359(4) . ?
C17 H17 0.9300 . ?
C18 C19 1.397(3) . ?
C18 H18 0.9300 . ?
C19 H19 0.9300 . ?
